data_4306243
loop_
_publ_author_name
'Victor I. Ovcharenko'
'Galina V. Romanenko'
'Ksenia Yu. Maryunina'
'Artem S. Bogomyakov'
'Elena V. Gorelik'

_publ_section_title
;
Thermally Induced Magnetic Anomalies in Solvates of the
Bis(hexafluoroacetylacetonate)copper(II) Complex with Pyrazolyl-Substituted
Nitronyl Nitroxide
;
_journal_name_full 'Inorganic Chemistry'
_journal_page_first 9537
_journal_page_last 9552
_journal_paper_doi 10.1021/ic8011074
_journal_volume 47
_journal_year 2008
_chemical_formula_sum 'C28 H33 Cu F12 N4 O6'
_chemical_formula_weight 813.12
_chemical_name_systematic
; 
 catena-(bis(m2-4,4,5,5-Tetramethyl-2-
 (1-butylpyrazole-4-yl)-4,5-dihydro-1H-
 imidazol-3-oxide-1-oxyl)-tetrakis(1,
 1,1,5,5,5-hexafluoropentan-2,4-
 dionato)-di-copper(ii)) octene solvate
;
_space_group_IT_number 2
_symmetry_cell_setting triclinic
_symmetry_space_group_name_Hall '-P 1'
_symmetry_space_group_name_H-M 'P -1'
_atom_sites_solution_hydrogens geom
_atom_sites_solution_primary direct
_atom_sites_solution_secondary difmap
_audit_creation_method SHELXL-97
_cell_angle_alpha 76.904(2)
_cell_angle_beta 66.297(2)
_cell_angle_gamma 83.747(2)
_cell_formula_units_Z 2
_cell_length_a 10.7408(15)
_cell_length_b 12.9880(18)
_cell_length_c 13.3253(19)
_cell_measurement_reflns_used 5481
_cell_measurement_temperature 100(2)
_cell_measurement_theta_max 23.26
_cell_measurement_theta_min 2.41
_cell_volume 1657.5(4)
_computing_cell_refinement 'Bruker SMART'
_computing_data_collection 'Bruker SMART'
_computing_data_reduction 'Bruker SAINT'
_computing_molecular_graphics 'Bruker SHELXTL'
_computing_publication_material 'Bruker SHELXTL'
_computing_structure_refinement 'SHELXL-97 (Sheldrick, 1997)'
_computing_structure_solution 'SHELXS-97 (Sheldrick, 1990)'
_diffrn_ambient_temperature 100(2)
_diffrn_measured_fraction_theta_full 0.989
_diffrn_measured_fraction_theta_max 0.989
_diffrn_measurement_device_type 'CCD area detector'
_diffrn_measurement_method 'phi and omega scans'
_diffrn_radiation_monochromator graphite
_diffrn_radiation_source 'fine-focus sealed tube'
_diffrn_radiation_type MoK\a
_diffrn_radiation_wavelength 0.71073
_diffrn_reflns_av_R_equivalents 0.0833
_diffrn_reflns_av_sigmaI/netI 0.0709
_diffrn_reflns_limit_h_max 11
_diffrn_reflns_limit_h_min -11
_diffrn_reflns_limit_k_max 14
_diffrn_reflns_limit_k_min -14
_diffrn_reflns_limit_l_max 14
_diffrn_reflns_limit_l_min -14
_diffrn_reflns_number 12224
_diffrn_reflns_theta_full 23.29
_diffrn_reflns_theta_max 23.29
_diffrn_reflns_theta_min 2.07
_exptl_absorpt_coefficient_mu 0.774
_exptl_absorpt_correction_type none
_exptl_crystal_density_diffrn 1.629
_exptl_crystal_density_method 'not measured'
_exptl_crystal_F_000 828
_refine_diff_density_max 0.769
_refine_diff_density_min -0.494
_refine_diff_density_rms 0.080
_refine_ls_extinction_method none
_refine_ls_goodness_of_fit_ref 1.081
_refine_ls_hydrogen_treatment mixed
_refine_ls_matrix_type full
_refine_ls_number_parameters 644
_refine_ls_number_reflns 4720
_refine_ls_number_restraints 11
_refine_ls_restrained_S_all 1.099
_refine_ls_R_factor_all 0.0593
_refine_ls_R_factor_gt 0.0501
_refine_ls_shift/su_max 0.102
_refine_ls_shift/su_mean 0.006
_refine_ls_structure_factor_coef Fsqd
_refine_ls_weighting_details 'calc w=1/[\s^2^(Fo^2^)+(0.0833P)^2^+0.6852P] where P=(Fo^2^+2Fc^2^)/3'
_refine_ls_weighting_scheme calc
_refine_ls_wR_factor_gt 0.1373
_refine_ls_wR_factor_ref 0.1438
_reflns_number_gt 3905
_reflns_number_total 4720
_reflns_threshold_expression >2sigma(I)
_cod_data_source_file ic8011074_si_001_43.cif
_cod_data_source_block C8en100
_cod_depositor_comments
;
The following automatic conversions were performed:
'_symmetry_cell_setting' value 'Triclinic' changed to 'triclinic'
according to '/home/saulius/struct/CIF-dictionaries/cif_core.dic'
dictionary named 'cif_core.dic' version 2.4.1 from 2010-06-29.

Automatic conversion script
Id: cif_fix_enum 1527 2010-12-29 10:47:43Z saulius 
;
_cod_database_code 4306243

loop_
_symmetry_equiv_pos_as_xyz
'x, y, z'
'-x, -y, -z'

loop_
_atom_site_label
_atom_site_type_symbol
_atom_site_fract_x
_atom_site_fract_y
_atom_site_fract_z
_atom_site_U_iso_or_equiv
_atom_site_adp_type
_atom_site_occupancy
_atom_site_symmetry_multiplicity
_atom_site_calc_flag
_atom_site_refinement_flags
_atom_site_disorder_assembly
_atom_site_disorder_group
Cu1 Cu 0.0000 0.0000 0.0000 0.02128(17) Uani 1 2 d S . .
O1 O 0.1131(2) -0.11853(18) 0.0336(2) 0.0271(6) Uani 1 1 d . . .
C1 C 0.2874(4) -0.2423(3) 0.0187(4) 0.0338(10) Uani 1 1 d . . .
F1 F 0.2604(9) -0.2793(9) 0.1205(10) 0.055(3) Uani 0.50 1 d P . .
F2 F 0.2510(9) -0.2988(8) -0.0175(9) 0.062(3) Uani 0.50 1 d P . .
F3 F 0.4199(2) -0.25571(18) -0.0211(2) 0.0487(7) Uani 1 1 d . . .
F1A F 0.2228(9) -0.2831(8) 0.1306(9) 0.040(2) Uani 0.50 1 d P . .
F2A F 0.2317(8) -0.3051(8) -0.0346(8) 0.039(2) Uani 0.50 1 d P . .
C2 C 0.2405(3) -0.1285(3) -0.0061(3) 0.0264(8) Uani 1 1 d . . .
C3 C 0.3360(4) -0.0531(3) -0.0651(3) 0.0326(9) Uani 1 1 d . . .
H3A H 0.422(4) -0.080(3) -0.089(4) 0.052(13) Uiso 1 1 d . . .
C4 C 0.3050(3) 0.0532(3) -0.0906(3) 0.0283(9) Uani 1 1 d . . .
C5 C 0.4210(4) 0.1283(4) -0.1610(5) 0.0536(13) Uani 1 1 d . . .
F4 F 0.3945(6) 0.2021(6) -0.2314(6) 0.065(2) Uani 0.50 1 d P . .
F5 F 0.5322(10) 0.0865(9) -0.2135(14) 0.170(8) Uani 0.50 1 d P . .
F6 F 0.4346(16) 0.1903(14) -0.1109(15) 0.178(7) Uani 0.50 1 d P . .
F4A F 0.4328(14) 0.1436(11) -0.2659(7) 0.166(6) Uani 0.50 1 d P . .
F5A F 0.5336(8) 0.0936(9) -0.1539(11) 0.094(4) Uani 0.50 1 d P . .
F6A F 0.4051(9) 0.2118(7) -0.1205(17) 0.140(8) Uani 0.50 1 d P . .
O2 O 0.1912(2) 0.09637(19) -0.0633(2) 0.0273(6) Uani 1 1 d . . .
Cu2 Cu 0.0000 -0.5000 0.5000 0.02924(19) Uani 1 2 d S . .
O3 O 0.1507(2) -0.43658(19) 0.5049(2) 0.0304(6) Uani 1 1 d . . .
C6 C 0.3614(4) -0.3671(3) 0.4529(4) 0.0386(10) Uani 1 1 d . . .
F7 F 0.4914(9) -0.3800(9) 0.4032(7) 0.044(2) Uani 0.50 1 d P . .
F8 F 0.3364(7) -0.3913(7) 0.5689(7) 0.0427(19) Uani 0.50 1 d P . .
F9 F 0.3283(2) -0.26704(18) 0.4452(2) 0.0514(7) Uani 1 1 d . . .
F7A F 0.3749(8) -0.4176(7) 0.5397(8) 0.060(3) Uani 0.50 1 d P . .
F9A F 0.4868(9) -0.3681(9) 0.3677(8) 0.048(3) Uani 0.50 1 d P . .
C7 C 0.2659(3) -0.4261(3) 0.4280(3) 0.0309(9) Uani 1 1 d . . .
C8 C 0.3111(4) -0.4587(3) 0.3294(4) 0.0381(11) Uani 1 1 d . . .
H8A H 0.384(4) -0.442(3) 0.285(3) 0.027(10) Uiso 1 1 d . . .
C9 C 0.2327(4) -0.5161(3) 0.3021(3) 0.0339(9) Uani 1 1 d . . .
C10 C 0.2930(5) -0.5499(4) 0.1915(4) 0.0535(13) Uani 1 1 d . . .
F10 F 0.3661(6) -0.6479(5) 0.2142(5) 0.0444(15) Uani 0.50 1 d P . .
F11 F 0.3929(2) -0.49199(19) 0.1155(2) 0.0521(7) Uani 1 1 d . . .
F12 F 0.2129(7) -0.5728(6) 0.1614(6) 0.0517(18) Uani 0.50 1 d P . .
F11A F 0.1922(7) -0.5170(6) 0.1344(6) 0.062(2) Uani 0.50 1 d P . .
F12A F 0.3056(9) -0.6441(5) 0.1851(6) 0.072(2) Uani 0.50 1 d P . .
O4 O 0.1147(2) -0.54799(18) 0.3615(2) 0.0311(6) Uani 1 1 d . . .
O01 O -0.0844(2) 0.01688(18) 0.1590(2) 0.0252(6) Uani 1 1 d . . .
N1 N -0.0136(3) 0.0288(2) 0.2152(2) 0.0234(7) Uani 1 1 d . . .
C01 C 0.0008(3) 0.1339(3) 0.2356(3) 0.0259(8) Uani 1 1 d . . .
C02 C 0.0323(4) 0.2181(3) 0.1300(3) 0.0306(9) Uani 1 1 d . . .
H02A H -0.037(4) 0.231(3) 0.100(3) 0.038(11) Uiso 1 1 d . . .
H02B H 0.116(4) 0.200(3) 0.071(3) 0.025(9) Uiso 1 1 d . . .
H02C H 0.048(4) 0.281(4) 0.145(3) 0.041(12) Uiso 1 1 d . . .
C03 C -0.1347(4) 0.1588(3) 0.3245(4) 0.0343(10) Uani 1 1 d . . .
H03A H -0.161(3) 0.106(3) 0.397(3) 0.027(9) Uiso 1 1 d . . .
H03B H -0.204(5) 0.157(3) 0.303(4) 0.050(13) Uiso 1 1 d . . .
H03C H -0.133(3) 0.227(3) 0.346(3) 0.020(9) Uiso 1 1 d . . .
C04 C 0.1152(3) 0.1078(3) 0.2788(3) 0.0268(8) Uani 1 1 d . . .
C05 C 0.2570(4) 0.1153(4) 0.1864(4) 0.0318(9) Uani 1 1 d . . .
H05A H 0.268(3) 0.079(3) 0.122(3) 0.028(9) Uiso 1 1 d . . .
H05B H 0.322(4) 0.087(3) 0.214(3) 0.025(9) Uiso 1 1 d . . .
H05C H 0.275(4) 0.178(3) 0.154(4) 0.039(12) Uiso 1 1 d . . .
C06 C 0.1042(5) 0.1651(3) 0.3679(4) 0.0358(10) Uani 1 1 d . . .
H06A H 0.103(4) 0.238(4) 0.342(4) 0.042(12) Uiso 1 1 d . . .
H06B H 0.020(4) 0.146(3) 0.440(3) 0.032(10) Uiso 1 1 d . . .
H06C H 0.180(4) 0.148(3) 0.386(3) 0.037(11) Uiso 1 1 d . . .
N2 N 0.0935(3) -0.0070(2) 0.3257(2) 0.0260(7) Uani 1 1 d . . .
O02 O 0.1457(2) -0.0590(2) 0.3922(2) 0.0336(6) Uani 1 1 d . . .
C07 C 0.0243(3) -0.0495(3) 0.2802(3) 0.0251(8) Uani 1 1 d . . .
C08 C -0.0043(3) -0.1582(3) 0.3031(3) 0.0248(8) Uani 1 1 d . . .
C09 C 0.0301(4) -0.2425(3) 0.3735(3) 0.0256(8) Uani 1 1 d . . .
H09A H 0.084(4) -0.239(3) 0.414(3) 0.029(10) Uiso 1 1 d . . .
N3 N -0.0171(3) -0.3326(2) 0.3748(3) 0.0292(7) Uani 1 1 d . . .
N4 N -0.0826(3) -0.3068(2) 0.3041(3) 0.0295(7) Uani 1 1 d . . .
C041 C -0.1463(4) -0.3880(3) 0.2824(4) 0.0387(10) Uani 1 1 d . . .
H04A H -0.2463 -0.3783 0.3165 0.046 Uiso 1 1 calc R . .
H04B H -0.1228 -0.4582 0.3189 0.046 Uiso 1 1 calc R . .
C042 C -0.1047(6) -0.3863(4) 0.1622(5) 0.0761(17) Uani 1 1 d D . .
H04C H -0.0041 -0.3870 0.1260 0.091 Uiso 1 1 calc R . .
H04D H -0.1386 -0.3198 0.1274 0.091 Uiso 1 1 calc R . .
C043 C -0.1579(7) -0.4798(5) 0.1406(7) 0.099(2) Uani 1 1 d D . .
H04E H -0.0958 -0.4938 0.0665 0.119 Uiso 1 1 calc R . .
H04F H -0.1554 -0.5432 0.1974 0.119 Uiso 1 1 calc R . .
C044 C -0.2859(8) -0.4664(5) 0.1431(9) 0.144(3) Uani 1 1 d D . .
H04G H -0.3118 -0.5297 0.1283 0.216 Uiso 1 1 calc R . .
H04H H -0.2893 -0.4050 0.0858 0.216 Uiso 1 1 calc R . .
H04I H -0.3490 -0.4547 0.2170 0.216 Uiso 1 1 calc R . .
C010 C -0.0778(4) -0.2048(3) 0.2605(3) 0.0280(9) Uani 1 1 d . . .
H010 H -0.124(4) -0.177(3) 0.215(4) 0.045(12) Uiso 1 1 d . . .
C1S C 0.465(2) 0.1785(17) 0.384(3) 0.248(14) Uani 0.50 1 d PD . .
C2S C 0.3758(11) 0.2545(10) 0.4699(11) 0.068(4) Uani 0.50 1 d PD . .
C3S C 0.3892(16) 0.0819(14) 0.4713(15) 0.60(4) Uani 0.50 1 d PD . .
C4S C 0.429(4) 0.0444(13) 0.572(2) 0.39(3) Uani 0.50 1 d PD . .
C5S C 0.4954(8) -0.0602(8) 0.5260(8) 0.059(3) Uani 0.50 1 d PD . .
C6S C 0.6385(8) -0.0904(8) 0.4860(8) 0.043(3) Uani 0.50 1 d PD . .
C7S C 0.614(2) -0.2114(12) 0.5468(14) 0.220(13) Uani 0.50 1 d PD . .
C8S C 0.5212(19) -0.2684(14) 0.6711(13) 0.234(10) Uani 0.50 1 d PD . .

loop_
_atom_site_aniso_label
_atom_site_aniso_U_11
_atom_site_aniso_U_22
_atom_site_aniso_U_33
_atom_site_aniso_U_23
_atom_site_aniso_U_13
_atom_site_aniso_U_12
Cu1 0.0204(3) 0.0194(3) 0.0240(3) -0.0008(3) -0.0104(2) -0.0013(2)
O1 0.0231(13) 0.0275(14) 0.0275(14) 0.0007(11) -0.0102(10) 0.0004(10)
C1 0.030(2) 0.033(2) 0.037(3) -0.007(2) -0.0128(18) 0.0042(17)
F1 0.029(4) 0.062(5) 0.035(4) 0.015(3) 0.010(3) 0.024(3)
F2 0.079(4) 0.036(4) 0.128(6) -0.042(4) -0.090(4) 0.017(3)
F3 0.0291(12) 0.0370(14) 0.0663(17) -0.0027(12) -0.0114(11) 0.0107(10)
F1A 0.023(4) 0.031(4) 0.037(4) 0.009(3) 0.005(3) 0.013(3)
F2A 0.052(4) 0.029(3) 0.069(4) -0.026(3) -0.051(3) 0.005(3)
C2 0.0270(19) 0.030(2) 0.024(2) -0.0059(16) -0.0129(15) 0.0026(16)
C3 0.0218(19) 0.036(2) 0.035(2) -0.0062(18) -0.0080(17) 0.0034(17)
C4 0.0241(19) 0.034(2) 0.028(2) -0.0069(17) -0.0102(16) -0.0019(16)
C5 0.031(2) 0.040(3) 0.077(4) 0.000(3) -0.013(2) -0.004(2)
F4 0.051(3) 0.054(4) 0.057(5) 0.025(3) -0.007(3) -0.008(3)
F5 0.047(5) 0.052(5) 0.241(16) 0.046(7) 0.073(7) 0.017(4)
F6 0.192(11) 0.182(13) 0.171(13) -0.008(10) -0.060(10) -0.150(10)
F4A 0.234(11) 0.208(12) 0.033(4) -0.009(6) 0.010(6) -0.188(10)
F5A 0.030(4) 0.050(5) 0.193(11) 0.009(6) -0.049(6) -0.015(4)
F6A 0.045(4) 0.029(4) 0.284(19) -0.067(7) 0.020(7) -0.011(4)
O2 0.0277(13) 0.0276(14) 0.0274(14) -0.0045(11) -0.0123(11) 0.0001(11)
Cu2 0.0212(3) 0.0245(4) 0.0363(4) -0.0022(3) -0.0060(3) -0.0058(2)
O3 0.0245(13) 0.0256(14) 0.0360(15) 0.0031(11) -0.0096(12) -0.0078(10)
C6 0.026(2) 0.034(2) 0.051(3) 0.002(2) -0.0134(19) -0.0093(17)
F7 0.021(3) 0.063(4) 0.056(5) -0.031(4) -0.013(3) 0.001(3)
F8 0.033(3) 0.057(4) 0.035(4) -0.008(3) -0.009(3) -0.015(3)
F9 0.0462(13) 0.0334(14) 0.0800(19) -0.0174(13) -0.0258(13) -0.0047(11)
F7A 0.049(5) 0.076(6) 0.056(6) 0.018(4) -0.029(4) -0.032(4)
F9A 0.022(3) 0.062(5) 0.066(6) -0.024(4) -0.015(3) -0.013(3)
C7 0.0235(19) 0.0171(19) 0.045(3) 0.0034(17) -0.0107(18) -0.0027(15)
C8 0.018(2) 0.028(2) 0.052(3) -0.003(2) 0.002(2) -0.0072(17)
C9 0.029(2) 0.0176(19) 0.045(3) -0.0015(17) -0.0070(18) 0.0001(16)
C10 0.046(3) 0.035(3) 0.061(3) -0.019(2) 0.008(2) -0.019(2)
F10 0.061(4) 0.030(3) 0.036(3) -0.012(2) -0.014(3) 0.014(3)
F11 0.0509(14) 0.0409(14) 0.0455(16) -0.0032(12) 0.0018(12) -0.0171(12)
F12 0.044(3) 0.073(5) 0.039(4) -0.017(3) -0.013(3) -0.009(4)
F11A 0.055(4) 0.084(6) 0.049(4) -0.015(4) -0.017(3) -0.014(4)
F12A 0.111(6) 0.028(3) 0.048(4) -0.008(3) 0.000(4) -0.007(4)
O4 0.0268(13) 0.0216(13) 0.0358(16) -0.0007(11) -0.0045(12) -0.0056(11)
O01 0.0233(12) 0.0273(13) 0.0274(14) -0.0011(11) -0.0135(11) -0.0039(10)
N1 0.0224(14) 0.0192(15) 0.0259(17) -0.0001(13) -0.0082(13) -0.0033(12)
C01 0.0277(18) 0.0184(18) 0.032(2) -0.0046(16) -0.0119(16) -0.0020(14)
C02 0.036(2) 0.022(2) 0.034(2) -0.0022(18) -0.0153(19) -0.0028(17)
C03 0.031(2) 0.032(2) 0.033(2) -0.005(2) -0.0067(18) 0.0017(17)
C04 0.0298(18) 0.0225(19) 0.028(2) -0.0038(16) -0.0116(16) -0.0034(15)
C05 0.031(2) 0.034(2) 0.033(2) -0.008(2) -0.0136(18) -0.0032(18)
C06 0.044(2) 0.033(2) 0.034(2) -0.0108(19) -0.015(2) -0.0019(19)
N2 0.0274(15) 0.0244(16) 0.0278(17) -0.0038(14) -0.0132(13) 0.0002(13)
O02 0.0381(14) 0.0355(15) 0.0324(15) -0.0028(12) -0.0215(12) 0.0010(12)
C07 0.0211(17) 0.026(2) 0.026(2) -0.0042(16) -0.0076(15) 0.0013(15)
C08 0.0214(17) 0.0236(19) 0.026(2) -0.0024(16) -0.0067(15) -0.0006(14)
C09 0.0302(19) 0.0213(19) 0.023(2) -0.0013(16) -0.0095(16) -0.0002(15)
N3 0.0328(16) 0.0237(17) 0.0280(18) 0.0000(13) -0.0113(14) -0.0011(13)
N4 0.0320(16) 0.0242(17) 0.0319(18) 0.0020(14) -0.0143(14) -0.0071(13)
C041 0.043(2) 0.027(2) 0.046(3) 0.0040(19) -0.019(2) -0.0158(17)
C042 0.101(4) 0.065(4) 0.080(4) -0.017(3) -0.041(3) -0.040(3)
C043 0.106(5) 0.098(5) 0.118(6) -0.036(4) -0.051(4) -0.046(4)
C044 0.156(6) 0.072(4) 0.297(11) -0.086(6) -0.167(7) 0.039(4)
C010 0.0258(18) 0.025(2) 0.029(2) 0.0005(17) -0.0097(16) -0.0018(15)
C1S 0.191(15) 0.153(19) 0.55(4) -0.08(3) -0.29(2) -0.002(16)
C2S 0.036(5) 0.094(9) 0.061(8) -0.031(7) -0.004(5) 0.023(6)
C3S 0.151(13) 1.41(10) 0.120(14) 0.41(3) -0.122(11) -0.43(3)
C4S 0.74(8) 0.080(14) 0.23(4) -0.059(19) -0.02(4) -0.17(3)
C5S 0.025(4) 0.095(8) 0.051(6) -0.017(6) -0.004(4) -0.011(5)
C6S 0.017(4) 0.078(7) 0.013(5) 0.038(4) -0.002(3) -0.026(4)
C7S 0.31(2) 0.30(3) 0.086(11) 0.157(13) -0.155(12) -0.284(19)
C8S 0.37(2) 0.275(19) 0.194(14) -0.199(13) -0.245(14) 0.280(16)

loop_
_atom_type_symbol
_atom_type_description
_atom_type_scat_dispersion_real
_atom_type_scat_dispersion_imag
_atom_type_scat_source
C C 0.0033 0.0016 'International Tables Vol C Tables 4.2.6.8 and 6.1.1.4'
H H 0.0000 0.0000 'International Tables Vol C Tables 4.2.6.8 and 6.1.1.4'
N N 0.0061 0.0033 'International Tables Vol C Tables 4.2.6.8 and 6.1.1.4'
O O 0.0106 0.0060 'International Tables Vol C Tables 4.2.6.8 and 6.1.1.4'
F F 0.0171 0.0103 'International Tables Vol C Tables 4.2.6.8 and 6.1.1.4'
Cu Cu 0.3201 1.2651 'International Tables Vol C Tables 4.2.6.8 and 6.1.1.4'

loop_
_geom_angle_atom_site_label_1
_geom_angle_atom_site_label_2
_geom_angle_atom_site_label_3
_geom_angle
_geom_angle_site_symmetry_1
_geom_angle_site_symmetry_3
_geom_angle_publ_flag
O1 Cu1 O1 180.0 2 . ?
O1 Cu1 O01 92.30(9) 2 2 ?
O1 Cu1 O01 87.70(9) . 2 ?
O1 Cu1 O01 87.70(9) 2 . ?
O1 Cu1 O01 92.30(9) . . ?
O01 Cu1 O01 180.00(17) 2 . ?
O1 Cu1 O2 84.93(9) 2 2 ?
O1 Cu1 O2 95.07(9) . 2 ?
O01 Cu1 O2 100.55(9) 2 2 ?
O01 Cu1 O2 79.45(9) . 2 ?
O1 Cu1 O2 95.07(9) 2 . ?
O1 Cu1 O2 84.93(9) . . ?
O01 Cu1 O2 79.45(9) 2 . ?
O01 Cu1 O2 100.55(9) . . ?
O2 Cu1 O2 180.0 2 . ?
C2 O1 Cu1 129.1(2) . . ?
F2 C1 F1 109.4(9) . . ?
F2 C1 F3 104.1(6) . . ?
F1 C1 F3 99.7(5) . . ?
F2 C1 F1A 100.0(8) . . ?
F1 C1 F1A 15.7(8) . . ?
F3 C1 F1A 114.7(5) . . ?
F2 C1 F2A 6.9(9) . . ?
F1 C1 F2A 113.8(7) . . ?
F3 C1 F2A 107.8(4) . . ?
F1A C1 F2A 103.1(7) . . ?
F2 C1 C2 114.1(6) . . ?
F1 C1 C2 114.2(6) . . ?
F3 C1 C2 114.0(3) . . ?
F1A C1 C2 109.2(5) . . ?
F2A C1 C2 107.2(5) . . ?
O1 C2 C3 129.1(3) . . ?
O1 C2 C1 112.2(3) . . ?
C3 C2 C1 118.6(3) . . ?
C2 C3 C4 123.6(3) . . ?
O2 C4 C3 127.6(3) . . ?
O2 C4 C5 114.2(3) . . ?
C3 C4 C5 118.2(3) . . ?
F6 C5 F5 111.8(12) . . ?
F6 C5 F5A 80.5(10) . . ?
F5 C5 F5A 38.1(11) . . ?
F6 C5 F4 92.3(10) . . ?
F5 C5 F4 107.1(9) . . ?
F5A C5 F4 131.3(7) . . ?
F6 C5 F6A 20.0(13) . . ?
F5 C5 F6A 126.2(10) . . ?
F5A C5 F6A 99.5(10) . . ?
F4 C5 F6A 75.1(9) . . ?
F6 C5 F4A 129.3(11) . . ?
F5 C5 F4A 73.4(10) . . ?
F5A C5 F4A 110.0(10) . . ?
F4 C5 F4A 42.7(7) . . ?
F6A C5 F4A 116.0(11) . . ?
F6 C5 C4 113.2(8) . . ?
F5 C5 C4 115.9(6) . . ?
F5A C5 C4 113.0(6) . . ?
F4 C5 C4 114.0(5) . . ?
F6A C5 C4 110.8(6) . . ?
F4A C5 C4 107.6(5) . . ?
F4A F4 C5 71.2(9) . . ?
F4A F4 F6A 121.7(11) . . ?
C5 F4 F6A 52.6(5) . . ?
F4A F4 F6 109.3(12) . . ?
C5 F4 F6 42.4(6) . . ?
F6A F4 F6 12.7(7) . . ?
F5A F5 C5 72.5(13) . . ?
F5A F5 F4A 125.5(16) . . ?
C5 F5 F4A 55.4(6) . . ?
C5 F6 F5A 51.5(8) . . ?
C5 F6 F4 45.3(7) . . ?
F5A F6 F4 86.1(10) . . ?
F4 F4A C5 66.1(6) . . ?
F4 F4A F5 107.4(11) . . ?
C5 F4A F5 51.2(7) . . ?
F5 F5A C5 69.4(11) . . ?
F5 F5A F6 109.7(16) . . ?
C5 F5A F6 47.9(7) . . ?
C5 F6A F4 52.2(8) . . ?
C4 O2 Cu1 120.9(2) . . ?
O3 Cu2 O3 179.998(1) 2_546 . ?
O3 Cu2 O4 87.55(10) 2_546 . ?
O3 Cu2 O4 92.45(10) . . ?
O3 Cu2 O4 92.45(10) 2_546 2_546 ?
O3 Cu2 O4 87.55(10) . 2_546 ?
O4 Cu2 O4 180.0 . 2_546 ?
O3 Cu2 N3 94.64(10) 2_546 . ?
O3 Cu2 N3 85.36(10) . . ?
O4 Cu2 N3 84.80(10) . . ?
O4 Cu2 N3 95.20(10) 2_546 . ?
O3 Cu2 N3 85.36(10) 2_546 2_546 ?
O3 Cu2 N3 94.64(10) . 2_546 ?
O4 Cu2 N3 95.20(10) . 2_546 ?
O4 Cu2 N3 84.80(10) 2_546 2_546 ?
N3 Cu2 N3 180.0 . 2_546 ?
C7 O3 Cu2 124.6(3) . . ?
F7A C6 F7 86.1(6) . . ?
F7A C6 F9 119.2(6) . . ?
F7 C6 F9 110.7(6) . . ?
F7A C6 F9A 106.3(6) . . ?
F7 C6 F9A 20.6(7) . . ?
F9 C6 F9A 103.4(6) . . ?
F7A C6 F8 24.0(5) . . ?
F7 C6 F8 104.6(6) . . ?
F9 C6 F8 97.6(4) . . ?
F9A C6 F8 125.1(6) . . ?
F7A C6 C7 109.0(5) . . ?
F7 C6 C7 119.4(6) . . ?
F9 C6 C7 110.8(3) . . ?
F9A C6 C7 107.3(6) . . ?
F8 C6 C7 111.3(5) . . ?
C6 F7 F7A 45.9(4) . . ?
F7A F8 C6 61.0(16) . . ?
F8 F7A C6 94.9(18) . . ?
F8 F7A F7 128.8(18) . . ?
C6 F7A F7 48.0(5) . . ?
O3 C7 C8 128.1(4) . . ?
O3 C7 C6 112.6(4) . . ?
C8 C7 C6 119.3(3) . . ?
C7 C8 C9 122.9(4) . . ?
O4 C9 C8 127.4(4) . . ?
O4 C9 C10 113.8(4) . . ?
C8 C9 C10 118.8(4) . . ?
F12 C10 F12A 69.2(6) . . ?
F12 C10 F11 116.0(6) . . ?
F12A C10 F11 113.7(5) . . ?
F12 C10 F10 105.6(6) . . ?
F12A C10 F10 36.6(4) . . ?
F11 C10 F10 100.7(4) . . ?
F12 C10 C9 114.5(5) . . ?
F12A C10 C9 121.7(5) . . ?
F11 C10 C9 114.4(4) . . ?
F10 C10 C9 103.3(4) . . ?
F12 C10 F11A 30.1(4) . . ?
F12A C10 F11A 97.8(7) . . ?
F11 C10 F11A 96.4(4) . . ?
F10 C10 F11A 134.3(5) . . ?
C9 C10 F11A 107.5(4) . . ?
F12A F10 C10 57.6(6) . . ?
F11A F12 C10 101.2(12) . . ?
F11A F12 F12A 152.3(12) . . ?
C10 F12 F12A 57.5(5) . . ?
F12 F11A C10 48.7(8) . . ?
F10 F12A C10 85.8(9) . . ?
F10 F12A F12 138.8(10) . . ?
C10 F12A F12 53.3(5) . . ?
C9 O4 Cu2 123.2(3) . . ?
N1 O01 Cu1 123.11(19) . . ?
O01 N1 C07 124.2(3) . . ?
O01 N1 C01 121.7(3) . . ?
C07 N1 C01 112.2(3) . . ?
N1 C01 C02 111.2(3) . . ?
N1 C01 C03 106.2(3) . . ?
C02 C01 C03 110.1(3) . . ?
N1 C01 C04 99.8(3) . . ?
C02 C01 C04 115.5(3) . . ?
C03 C01 C04 113.3(3) . . ?
N2 C04 C06 110.4(3) . . ?
N2 C04 C05 105.3(3) . . ?
C06 C04 C05 111.7(3) . . ?
N2 C04 C01 100.2(3) . . ?
C06 C04 C01 114.6(3) . . ?
C05 C04 C01 113.7(3) . . ?
O02 N2 C07 124.9(3) . . ?
O02 N2 C04 122.9(3) . . ?
C07 N2 C04 111.9(3) . . ?
N1 C07 N2 107.4(3) . . ?
N1 C07 C08 127.6(3) . . ?
N2 C07 C08 124.9(3) . . ?
C010 C08 C09 103.8(3) . . ?
C010 C08 C07 126.8(3) . . ?
C09 C08 C07 129.4(3) . . ?
N3 C09 C08 111.8(3) . . ?
C09 N3 N4 104.8(3) . . ?
C09 N3 Cu2 123.4(2) . . ?
N4 N3 Cu2 131.4(2) . . ?
C010 N4 N3 112.2(3) . . ?
C010 N4 C041 127.3(3) . . ?
N3 N4 C041 120.5(3) . . ?
N4 C041 C042 113.4(3) . . ?
C041 C042 C043 112.9(5) . . ?
C044 C043 C042 114.8(6) . . ?
N4 C010 C08 107.4(3) . . ?
C7S C1S C8S 87(2) 2_656 2_656 ?
C7S C1S C2S 15.7(12) 2_656 . ?
C8S C1S C2S 73.6(16) 2_656 . ?
C7S C1S C3S 74.4(18) 2_656 . ?
C8S C1S C3S 157(2) 2_656 . ?
C2S C1S C3S 89.2(17) . . ?
C7S C1S C6S 59.4(13) 2_656 2_656 ?
C8S C1S C6S 146(2) 2_656 2_656 ?
C2S C1S C6S 73.7(13) . 2_656 ?
C3S C1S C6S 16.1(10) . 2_656 ?
C7S C1S C5S 95.6(19) 2_656 2_656 ?
C8S C1S C5S 156.1(18) 2_656 2_656 ?
C2S C1S C5S 104.2(16) . 2_656 ?
C3S C1S C5S 42.2(9) . 2_656 ?
C6S C1S C5S 46.3(6) 2_656 2_656 ?
C7S C2S C1S 28(2) 2_656 . ?
C7S C2S C8S 67.4(19) 2_656 2_656 ?
C1S C2S C8S 42.4(9) . 2_656 ?
C7S C2S C6S 33.1(19) 2_656 2_656 ?
C1S C2S C6S 57.9(8) . 2_656 ?
C8S C2S C6S 99.7(8) 2_656 2_656 ?
C6S C3S C5S 99(2) 2_656 2_656 ?
C6S C3S C4S 53(2) 2_656 . ?
C5S C3S C4S 50.4(14) 2_656 . ?
C6S C3S C1S 113(3) 2_656 . ?
C5S C3S C1S 82.0(13) 2_656 . ?
C4S C3S C1S 116.7(18) . . ?
C6S C3S C7S 75(2) 2_656 2_656 ?
C5S C3S C7S 100.9(14) 2_656 2_656 ?
C4S C3S C7S 103.7(14) . 2_656 ?
C1S C3S C7S 40.5(14) . 2_656 ?
C5S C4S C6S 70.9(13) 2_656 2_656 ?
C5S C4S C3S 52.6(11) 2_656 . ?
C6S C4S C3S 20.3(9) 2_656 . ?
C5S C4S C5S 65.6(14) 2_656 . ?
C6S C4S C5S 106.4(15) 2_656 . ?
C3S C4S C5S 89.2(12) . . ?
C4S C5S C3S 77.0(15) 2_656 2_656 ?
C4S C5S C6S 56.7(15) 2_656 . ?
C3S C5S C6S 22.2(10) 2_656 . ?
C4S C5S C5S 69.0(10) 2_656 2_656 ?
C3S C5S C5S 102.5(11) 2_656 2_656 ?
C6S C5S C5S 100.5(8) . 2_656 ?
C4S C5S C4S 114.4(14) 2_656 . ?
C3S C5S C4S 112.5(15) 2_656 . ?
C6S C5S C4S 126.5(15) . . ?
C5S C5S C4S 45.3(11) 2_656 . ?
C4S C5S C1S 116.3(16) 2_656 2_656 ?
C3S C5S C1S 55.9(9) 2_656 2_656 ?
C6S C5S C1S 66.4(8) . 2_656 ?
C5S C5S C1S 151.9(12) 2_656 2_656 ?
C4S C5S C1S 121.6(15) . 2_656 ?
C3S C6S C4S 107(2) 2_656 2_656 ?
C3S C6S C5S 59(2) 2_656 . ?
C4S C6S C5S 52.3(14) 2_656 . ?
C3S C6S C7S 85(2) 2_656 . ?
C4S C6S C7S 120.5(16) 2_656 . ?
C5S C6S C7S 95.0(9) . . ?
C3S C6S C1S 51(2) 2_656 2_656 ?
C4S C6S C1S 113.2(17) 2_656 2_656 ?
C5S C6S C1S 67.2(8) . 2_656 ?
C7S C6S C1S 36.8(12) . 2_656 ?
C3S C6S C2S 98(2) 2_656 2_656 ?
C4S C6S C2S 115.0(13) 2_656 2_656 ?
C5S C6S C2S 100.2(7) . 2_656 ?
C7S C6S C2S 12.5(9) . 2_656 ?
C1S C6S C2S 48.4(10) 2_656 2_656 ?
C2S C7S C1S 136(3) 2_656 2_656 ?
C2S C7S C8S 91(2) 2_656 . ?
C1S C7S C8S 49.5(13) 2_656 . ?
C2S C7S C6S 134(3) 2_656 . ?
C1S C7S C6S 83.8(16) 2_656 . ?
C8S C7S C6S 132.9(15) . . ?
C2S C7S C3S 154(3) 2_656 2_656 ?
C1S C7S C3S 65.1(15) 2_656 2_656 ?
C8S C7S C3S 113.5(15) . 2_656 ?
C6S C7S C3S 19.7(7) . 2_656 ?
C1S C8S C7S 43.7(18) 2_656 . ?
C1S C8S C2S 64.0(18) 2_656 2_656 ?
C7S C8S C2S 21.4(8) . 2_656 ?

loop_
_geom_bond_atom_site_label_1
_geom_bond_atom_site_label_2
_geom_bond_distance
_geom_bond_site_symmetry_2
_geom_bond_publ_flag
Cu1 O1 1.940(2) 2 ?
Cu1 O1 1.940(2) . ?
Cu1 O01 1.995(2) 2 ?
Cu1 O01 1.995(2) . ?
Cu1 O2 2.277(2) 2 ?
Cu1 O2 2.277(2) . ?
O1 C2 1.256(4) . ?
C1 F2 1.141(12) . ?
C1 F1 1.255(12) . ?
C1 F3 1.311(4) . ?
C1 F1A 1.370(11) . ?
C1 F2A 1.496(10) . ?
C1 C2 1.516(5) . ?
C2 C3 1.360(5) . ?
C3 C4 1.382(5) . ?
C4 O2 1.236(4) . ?
C4 C5 1.515(6) . ?
C5 F6 1.210(16) . ?
C5 F5 1.252(10) . ?
C5 F5A 1.276(10) . ?
C5 F4 1.277(8) . ?
C5 F6A 1.283(14) . ?
C5 F4A 1.322(10) . ?
F4 F4A 0.947(13) . ?
F4 F6A 1.56(2) . ?
F4 F6 1.79(2) . ?
F5 F5A 0.83(2) . ?
F5 F4A 1.539(18) . ?
F6 F5A 1.61(2) . ?
Cu2 O3 1.924(2) 2_546 ?
Cu2 O3 1.924(2) . ?
Cu2 O4 1.959(3) . ?
Cu2 O4 1.959(3) 2_546 ?
Cu2 N3 2.461(3) . ?
Cu2 N3 2.461(3) 2_546 ?
O3 C7 1.247(4) . ?
C6 F7A 1.249(10) . ?
C6 F7 1.293(9) . ?
C6 F9 1.302(5) . ?
C6 F9A 1.371(10) . ?
C6 F8 1.422(10) . ?
C6 C7 1.519(5) . ?
F7 F7A 1.736(12) . ?
F8 F7A 0.582(11) . ?
C7 C8 1.356(6) . ?
C8 C9 1.378(6) . ?
C9 O4 1.251(4) . ?
C9 C10 1.500(6) . ?
C10 F12 1.173(8) . ?
C10 F12A 1.234(7) . ?
C10 F11 1.304(5) . ?
C10 F10 1.458(8) . ?
C10 F11A 1.532(9) . ?
F10 F12A 0.873(8) . ?
F12 F11A 0.783(7) . ?
F12 F12A 1.367(10) . ?
O01 N1 1.304(4) . ?
N1 C07 1.321(4) . ?
N1 C01 1.486(4) . ?
C01 C02 1.514(5) . ?
C01 C03 1.520(5) . ?
C01 C04 1.532(5) . ?
C04 N2 1.484(4) . ?
C04 C06 1.499(5) . ?
C04 C05 1.522(5) . ?
N2 O02 1.265(4) . ?
N2 C07 1.352(5) . ?
C07 C08 1.416(5) . ?
C08 C010 1.391(5) . ?
C08 C09 1.393(5) . ?
C09 N3 1.319(5) . ?
N3 N4 1.355(4) . ?
N4 C010 1.318(5) . ?
N4 C041 1.456(5) . ?
C041 C042 1.474(7) . ?
C042 C043 1.525(7) . ?
C043 C044 1.354(8) . ?
C1S C7S 1.11(4) 2_656 ?
C1S C8S 1.22(3) 2_656 ?
C1S C2S 1.62(3) . ?
C1S C3S 1.546(18) . ?
C1S C6S 1.84(2) 2_656 ?
C1S C5S 1.85(2) 2_656 ?
C2S C7S 0.63(2) 2_656 ?
C2S C8S 1.73(2) 2_656 ?
C2S C6S 2.084(17) 2_656 ?
C3S C6S 0.56(2) 2_656 ?
C3S C5S 1.254(18) 2_656 ?
C3S C4S 1.54(2) . ?
C3S C7S 1.64(3) 2_656 ?
C4S C5S 1.22(3) 2_656 ?
C4S C6S 1.28(3) 2_656 ?
C4S C5S 1.596(17) . ?
C5S C4S 1.22(3) 2_656 ?
C5S C3S 1.254(18) 2_656 ?
C5S C6S 1.451(10) . ?
C5S C5S 1.56(2) 2_656 ?
C5S C1S 1.85(2) 2_656 ?
C6S C3S 0.56(2) 2_656 ?
C6S C4S 1.28(3) 2_656 ?
C6S C7S 1.592(14) . ?
C6S C1S 1.84(2) 2_656 ?
C6S C2S 2.084(17) 2_656 ?
C7S C2S 0.63(2) 2_656 ?
C7S C1S 1.11(4) 2_656 ?
C7S C8S 1.601(17) . ?
C7S C3S 1.64(3) 2_656 ?
C8S C1S 1.22(3) 2_656 ?
C8S C2S 1.73(2) 2_656 ?
